data_4087377
loop_
_publ_author_name
'Nadif, Soufiane S.'
'Pedziwiatr, Jakub'
'Ghiviriga, Ion'
'Abboud, Khalil A.'
'Veige, Adam S.'

_publ_section_title
;
 Synthesis and Characterization of Group 4 Trianionic ONO3-- Pincer-Type
 Ligand Complexes and a Rare Case of Through-Space 19F--19F Coupling
;
_journal_issue 6
_journal_name_full Organometallics
_journal_page_first 1107
_journal_paper_doi 10.1021/acs.organomet.5b00036
_journal_volume 34
_journal_year 2015
_chemical_formula_sum 'C25 H23 F12 N O3 Ti'
_chemical_formula_weight 661.34
_space_group_crystal_system triclinic
_space_group_IT_number 2
_space_group_name_Hall '-P 1'
_space_group_name_H-M_alt 'P -1'
_atom_sites_solution_hydrogens geom
_audit_creation_method SHELXL-2013
_audit_update_record
;
2013-11-05 # Formatted by publCIF

;
_cell_angle_alpha 84.0275(13)
_cell_angle_beta 89.6253(13)
_cell_angle_gamma 71.6678(13)
_cell_formula_units_Z 2
_cell_length_a 8.7650(7)
_cell_length_b 11.8664(9)
_cell_length_c 13.6840(11)
_cell_measurement_reflns_used 6855
_cell_measurement_temperature 100(2)
_cell_measurement_theta_max 28.0
_cell_measurement_theta_min 2.0
_cell_volume 1343.18(18)
_computing_cell_refinement 'Bruker APEX2'
_computing_data_collection 'Bruker APEX2 (Bruker, 2008)'
_computing_data_reduction 'Bruker SAINT (Bruker, 2008)'
_computing_molecular_graphics 'SHELXL-2013 (Sheldrick, 2013)'
_computing_publication_material 'SHELXL-2013 (Sheldrick, 2013)'
_computing_structure_refinement 'SHELXL-2013 (Sheldrick, 2013)'
_computing_structure_solution 'SHELXL-2013 (Sheldrick, 2013)'
_diffrn_ambient_temperature 100(2)
_diffrn_measured_fraction_theta_full 1.000
_diffrn_measured_fraction_theta_max 1.000
_diffrn_measurement_device_type 'Bruker APEX-II DUO'
_diffrn_measurement_method 'phi and omega scans'
_diffrn_radiation_type MoK\a
_diffrn_radiation_wavelength 0.71073
_diffrn_reflns_av_R_equivalents 0.0305
_diffrn_reflns_av_unetI/netI 0.0368
_diffrn_reflns_Laue_measured_fraction_full 1.000
_diffrn_reflns_Laue_measured_fraction_max 1.000
_diffrn_reflns_limit_h_max 11
_diffrn_reflns_limit_h_min -11
_diffrn_reflns_limit_k_max 15
_diffrn_reflns_limit_k_min -15
_diffrn_reflns_limit_l_max 17
_diffrn_reflns_limit_l_min -17
_diffrn_reflns_number 20310
_diffrn_reflns_point_group_measured_fraction_full 1.000
_diffrn_reflns_point_group_measured_fraction_max 1.000
_diffrn_reflns_theta_full 25.242
_diffrn_reflns_theta_max 27.500
_diffrn_reflns_theta_min 1.497
_diffrn_source 'fine-focus sealed tube'
_exptl_absorpt_coefficient_mu 0.431
_exptl_absorpt_correction_T_max 0.9793
_exptl_absorpt_correction_T_min 0.9476
_exptl_absorpt_correction_type integration
_exptl_absorpt_process_details 'based on measured indexed crystal faces, Bruker SHELXTL  v6.14 (Bruker 2008)'
_exptl_crystal_colour orange
_exptl_crystal_density_diffrn 1.635
_exptl_crystal_description plates
_exptl_crystal_F_000 668
_exptl_crystal_size_max 0.174
_exptl_crystal_size_mid 0.083
_exptl_crystal_size_min 0.070
_refine_diff_density_max 1.073
_refine_diff_density_min -0.695
_refine_diff_density_rms 0.068
_refine_ls_extinction_method none
_refine_ls_goodness_of_fit_ref 1.054
_refine_ls_hydrogen_treatment constr
_refine_ls_matrix_type full
_refine_ls_number_parameters 399
_refine_ls_number_reflns 6165
_refine_ls_number_restraints 16
_refine_ls_restrained_S_all 1.100
_refine_ls_R_factor_all 0.0654
_refine_ls_R_factor_gt 0.0460
_refine_ls_shift/su_max 0.001
_refine_ls_shift/su_mean 0.000
_refine_ls_structure_factor_coef Fsqd
_refine_ls_weighting_details 'w=1/[\s^2^(Fo^2^)+(0.0620P)^2^+0.8228P] where P=(Fo^2^+2Fc^2^)/3'
_refine_ls_weighting_scheme calc
_refine_ls_wR_factor_gt 0.1150
_refine_ls_wR_factor_ref 0.1232
_reflns_Friedel_coverage 0.000
_reflns_number_gt 4686
_reflns_number_total 6165
_reflns_threshold_expression 'I > 2\s(I)'
_cod_data_source_file om5b00036_si_002.cif
_cod_data_source_block souf4
_cod_database_code 4087377
_publcif_datablock.id {7d04f567-9671-45c1-bbaa-a26afaae4489}

_shelx_space_group_comment
; 
The symmetry employed for this shelxl refinement is uniquely defined 
by the following loop, which should always be used as a source of 
symmetry information in preference to the above space-group names. 
They are only intended as comments. 
;
_shelx_estimated_absorpt_t_min 0.929
_shelx_estimated_absorpt_t_max 0.970
_shelxl_version_number 2013-3
_publcif_info_exptl_table_max_cols 4
_publcif_info_exptl_table_use_headnotes n

loop_
_space_group_symop_operation_xyz
'x, y, z'
'-x, -y, -z'

loop_
_atom_site_label
_atom_site_type_symbol
_atom_site_fract_x
_atom_site_fract_y
_atom_site_fract_z
_atom_site_U_iso_or_equiv
_atom_site_adp_type
_atom_site_occupancy
_atom_site_site_symmetry_order
_atom_site_calc_flag
_atom_site_refinement_flags_posn
_atom_site_refinement_flags_adp
_atom_site_refinement_flags_occupancy
_atom_site_disorder_assembly
_atom_site_disorder_group
Ti1 Ti 0.45590(5) 0.23391(4) 0.30429(3) 0.01567(12) Uani 0.96 1 d . . P B .
Ti2 Ti 0.4266(12) 0.1705(9) 0.3502(7) 0.0164(19) Uiso 0.04 1 d . . P B .
F1 F 0.1010(2) 0.15079(14) 0.36981(12) 0.0391(4) Uani 1 1 d . . . . .
F2 F -0.13307(19) 0.27870(18) 0.34123(12) 0.0447(4) Uani 1 1 d . . . . .
F3 F 0.01080(19) 0.28987(15) 0.4647(1) 0.0368(4) Uani 1 1 d . . . . .
F4 F -0.1488(2) 0.51140(16) 0.31681(12) 0.0472(5) Uani 1 1 d . . . . .
F5 F 0.0571(2) 0.50404(14) 0.40553(11) 0.0371(4) Uani 1 1 d . . . . .
F6 F 0.0562(2) 0.54886(13) 0.25020(11) 0.0426(4) Uani 1 1 d . . . . .
F7 F 0.8590(2) -0.03481(18) 0.10374(17) 0.0584(6) Uani 1 1 d . . . . .
F8 F 0.8934(2) 0.10052(17) 0.18744(15) 0.0524(5) Uani 1 1 d . . . . .
F9 F 0.6795(2) 0.13736(15) 0.09896(12) 0.0408(4) Uani 1 1 d . . . . .
O1 O 0.25151(19) 0.31926(14) 0.33993(12) 0.0210(3) Uani 1 1 d . . . . .
O2 O 0.63645(18) 0.10180(14) 0.30219(12) 0.0199(3) Uani 1 1 d . . . . .
O3 O 0.5300(2) 0.23918(16) 0.44857(12) 0.0288(4) Uani 1 1 d . . . . .
N1 N 0.3585(2) 0.16367(16) 0.21057(14) 0.0169(4) Uani 1 1 d . . . . .
C1 C 0.0953(3) 0.3451(2) 0.30512(16) 0.0194(5) Uani 1 1 d . . . . .
C2 C 0.0881(3) 0.32131(18) 0.19729(15) 0.0158(4) Uani 1 1 d . . . . .
C3 C 0.2175(2) 0.23836(18) 0.15606(16) 0.0152(4) Uani 1 1 d . . . . .
C4 C 0.2085(3) 0.2295(2) 0.05523(17) 0.0195(5) Uani 1 1 d . . . . .
H4A H 0.2984 0.1787 0.0251 0.023 Uiso 1 1 calc R U . . .
C5 C 0.0730(3) 0.2923(2) -0.00202(17) 0.0194(5) Uani 1 1 d . . . . .
H5A H 0.0709 0.2835 -0.0702 0.023 Uiso 1 1 calc R U . . .
C6 C -0.0604(3) 0.36841(19) 0.03962(16) 0.0174(4) Uani 1 1 d . . . . .
C7 C -0.0489(3) 0.38206(19) 0.13829(16) 0.0181(4) Uani 1 1 d . . . . .
H7A H -0.1380 0.4351 0.1673 0.022 Uiso 1 1 calc R U . . .
C8 C 0.0165(3) 0.2659(3) 0.37118(18) 0.0294(6) Uani 1 1 d . . . . .
C9 C 0.0136(3) 0.4786(2) 0.31934(18) 0.0300(6) Uani 1 1 d . . . . .
C10 C -0.2099(3) 0.4360(2) -0.02186(17) 0.0222(5) Uani 1 1 d . . . . .
H10A H -0.3053 0.4373 0.0164 0.033 Uiso 1 1 calc R U . . .
H10B H -0.2114 0.3965 -0.0811 0.033 Uiso 1 1 calc R U . . .
H10C H -0.2101 0.5180 -0.0407 0.033 Uiso 1 1 calc R U . . .
C11 C 0.6976(3) 0.0090(2) 0.24579(19) 0.0237(5) Uani 1 1 d . . . . .
C12 C 0.5664(3) -0.03583(19) 0.20703(16) 0.0172(4) Uani 1 1 d . . . . .
C13 C 0.4067(3) 0.04082(18) 0.19382(15) 0.0156(4) Uani 1 1 d . . . . .
C14 C 0.2909(3) -0.0090(2) 0.16468(17) 0.0192(5) Uani 1 1 d . . . . .
H14A H 0.1812 0.0391 0.1602 0.023 Uiso 1 1 calc R U . . .
C15 C 0.3309(3) -0.1253(2) 0.14231(17) 0.0198(5) Uani 1 1 d . . . . .
H15A H 0.2489 -0.1553 0.1221 0.024 Uiso 1 1 calc R U . . .
C16 C 0.4903(3) -0.19934(19) 0.14907(16) 0.0189(5) Uani 1 1 d . . . . .
C17 C 0.6040(3) -0.15300(19) 0.18272(17) 0.0196(5) Uani 1 1 d . . . . .
H17A H 0.7126 -0.2030 0.1897 0.024 Uiso 1 1 calc R U . . .
C18 C 0.7839(3) 0.0532(3) 0.1578(2) 0.0362(7) Uani 1 1 d . . . . .
C19 C 0.8005(16) -0.0957(13) 0.3477(14) 0.023(3) Uiso 0.237(11) 1 d . . P A 1
F10 F 0.892(1) -0.0489(6) 0.3917(8) 0.021(2) Uiso 0.237(11) 1 d . . P A 1
F11 F 0.7040(13) -0.1257(8) 0.4069(8) 0.030(3) Uiso 0.237(11) 1 d . . P A 1
F12 F 0.8944(10) -0.1927(6) 0.3071(9) 0.024(2) Uiso 0.237(11) 1 d . . P A 1
C19' C 0.8204(9) -0.0893(5) 0.3164(8) 0.0118(14) Uiso 0.512(14) 1 d . . P A 2
F10' F 0.9165(6) -0.0412(4) 0.3622(7) 0.0176(11) Uiso 0.512(14) 1 d . . P A 2
F11' F 0.743(1) -0.1360(4) 0.3849(6) 0.0215(12) Uiso 0.512(14) 1 d . . P A 2
F12' F 0.9199(6) -0.1796(4) 0.2721(7) 0.0203(12) Uiso 0.512(14) 1 d . . P A 2
C19" C 0.8444(15) -0.0796(10) 0.2919(11) 0.019(3) Uiso 0.252(14) 1 d . . P A 3
F10" F 0.9385(10) -0.0303(7) 0.3341(9) 0.028(2) Uiso 0.252(14) 1 d . . P A 3
F11" F 0.7835(15) -0.1435(8) 0.3631(8) 0.029(2) Uiso 0.252(14) 1 d . . P A 3
F12" F 0.9407(9) -0.1609(8) 0.2415(10) 0.029(2) Uiso 0.252(14) 1 d . . P A 3
C20 C 0.5366(3) -0.3249(2) 0.1210(2) 0.0276(5) Uani 1 1 d . . . . .
H20A H 0.6502 -0.3660 0.1385 0.041 Uiso 1 1 calc R U . . .
H20B H 0.5193 -0.3226 0.0501 0.041 Uiso 1 1 calc R U . . .
H20C H 0.4703 -0.3677 0.1564 0.041 Uiso 1 1 calc R U . . .
C21 C 0.6646(3) 0.1506(3) 0.50624(19) 0.0419(7) Uani 1 1 d D . . . .
H21A H 0.7678 0.1487 0.4755 0.050 Uiso 0.588(9) 1 calc R U P B 1
H21B H 0.6530 0.0701 0.5076 0.050 Uiso 0.588(9) 1 calc R U P B 1
H21C H 0.7626 0.1233 0.4673 0.050 Uiso 0.412(9) 1 calc R U P B 2
H21D H 0.6354 0.0810 0.5367 0.050 Uiso 0.412(9) 1 calc R U P B 2
C22 C 0.6637(6) 0.1842(4) 0.6088(3) 0.0321(13) Uiso 0.588(9) 1 d D . P B 1
H22A H 0.7732 0.1613 0.6388 0.039 Uiso 0.588(9) 1 calc R U P B 1
H22B H 0.5938 0.1512 0.6522 0.039 Uiso 0.588(9) 1 calc R U P B 1
C23 C 0.5919(6) 0.3192(4) 0.5818(4) 0.0349(14) Uiso 0.588(9) 1 d D . P B 1
H23A H 0.6705 0.3521 0.5470 0.042 Uiso 0.588(9) 1 calc R U P B 1
H23B H 0.5576 0.3607 0.6411 0.042 Uiso 0.588(9) 1 calc R U P B 1
C24 C 0.4452(7) 0.3323(6) 0.5134(5) 0.0316(16) Uiso 0.588(9) 1 d D . P B 1
H24A H 0.3571 0.3124 0.5494 0.038 Uiso 0.588(9) 1 calc R U P B 1
H24B H 0.4037 0.4129 0.4768 0.038 Uiso 0.588(9) 1 calc R U P B 1
C22' C 0.6804(9) 0.2352(8) 0.5828(7) 0.057(3) Uiso 0.412(9) 1 d D . P B 2
H22C H 0.7273 0.1862 0.6449 0.069 Uiso 0.412(9) 1 calc R U P B 2
H22D H 0.7559 0.2777 0.5579 0.069 Uiso 0.412(9) 1 calc R U P B 2
C23' C 0.5201(9) 0.3278(6) 0.6048(5) 0.036(2) Uiso 0.412(9) 1 d D . P B 2
H23C H 0.4509 0.2944 0.6485 0.044 Uiso 0.412(9) 1 calc R U P B 2
H23D H 0.5326 0.4004 0.6288 0.044 Uiso 0.412(9) 1 calc R U P B 2
C24' C 0.4704(12) 0.3442(9) 0.4960(5) 0.040(3) Uiso 0.412(9) 1 d D . P B 2
H24C H 0.3515 0.3723 0.4901 0.049 Uiso 0.412(9) 1 calc R U P B 2
H24D H 0.5093 0.4071 0.4617 0.049 Uiso 0.412(9) 1 calc R U P B 2
C25 C 0.5185(3) 0.3682(2) 0.22117(19) 0.0262(5) Uani 1 1 d . . . . .
H25A H 0.4376 0.4050 0.1684 0.039 Uiso 1 1 calc R U . B .
H25B H 0.6237 0.3343 0.1925 0.039 Uiso 1 1 calc R U . . .
H25C H 0.5238 0.4289 0.2633 0.039 Uiso 1 1 calc R U . . .

loop_
_atom_site_aniso_label
_atom_site_aniso_U_11
_atom_site_aniso_U_22
_atom_site_aniso_U_33
_atom_site_aniso_U_23
_atom_site_aniso_U_13
_atom_site_aniso_U_12
Ti1 0.0154(2) 0.0131(2) 0.0175(2) -0.00085(15) -0.00319(15) -0.00313(16)
F1 0.0539(10) 0.0306(9) 0.0343(9) 0.0053(7) 0.0008(7) -0.0182(8)
F2 0.0309(9) 0.0781(13) 0.0303(9) 0.0065(8) -0.0014(7) -0.0286(9)
F3 0.0380(9) 0.0542(10) 0.0166(7) 0.0010(7) 0.0020(6) -0.0138(8)
F4 0.0333(9) 0.0518(11) 0.0377(10) -0.0178(8) -0.0034(7) 0.0173(8)
F5 0.0481(10) 0.0306(8) 0.0233(8) -0.0141(6) -0.0031(7) 0.0045(7)
F6 0.0771(13) 0.0181(7) 0.0284(8) -0.0039(6) 0.0011(8) -0.0084(8)
F7 0.0427(11) 0.0618(12) 0.0875(15) -0.0504(11) 0.0383(10) -0.0276(10)
F8 0.0284(9) 0.0633(12) 0.0834(14) -0.0394(11) 0.0193(9) -0.0306(9)
F9 0.0447(10) 0.0475(10) 0.0383(9) -0.0045(8) 0.0134(8) -0.0262(8)
O1 0.0185(8) 0.0217(8) 0.0218(8) -0.0078(6) -0.0019(6) -0.0030(7)
O2 0.0163(8) 0.0168(8) 0.0252(8) -0.0038(6) -0.0052(6) -0.0028(6)
O3 0.0304(10) 0.0323(10) 0.0220(9) -0.0004(7) -0.0077(7) -0.0081(8)
N1 0.0130(9) 0.0145(9) 0.0207(9) -0.0027(7) -0.0038(7) -0.0003(7)
C1 0.0185(11) 0.0188(11) 0.0166(11) -0.0015(8) -0.0016(8) 0.0003(9)
C2 0.0172(10) 0.0128(10) 0.0161(10) -0.0008(8) 0.0006(8) -0.0032(8)
C3 0.0141(10) 0.0125(10) 0.0183(11) -0.0003(8) -0.0027(8) -0.0036(8)
C4 0.0181(11) 0.0160(11) 0.0215(11) -0.0049(9) 0.0000(9) -0.0005(9)
C5 0.0229(12) 0.0168(11) 0.0170(11) -0.0033(8) -0.0020(9) -0.0037(9)
C6 0.0167(11) 0.0124(10) 0.0219(11) 0.0007(8) -0.0040(8) -0.0033(8)
C7 0.0155(10) 0.0145(10) 0.0215(11) -0.0004(8) 0.0014(8) -0.0011(8)
C8 0.0247(13) 0.0427(16) 0.0191(12) 0.0024(10) -0.0015(10) -0.0101(12)
C9 0.0351(14) 0.0270(13) 0.0197(12) -0.0074(10) -0.0013(10) 0.0035(11)
C10 0.0201(12) 0.0205(11) 0.0230(12) -0.0010(9) -0.0057(9) -0.0026(9)
C11 0.0154(11) 0.0185(11) 0.0355(14) -0.0079(10) -0.0058(10) -0.0013(9)
C12 0.015(1) 0.0155(10) 0.0203(11) -0.0006(8) -0.0025(8) -0.0039(8)
C13 0.0154(10) 0.0137(10) 0.0162(10) -0.0014(8) 0.0006(8) -0.0027(8)
C14 0.0141(10) 0.0181(11) 0.0235(12) -0.0022(9) -0.0014(8) -0.0023(9)
C15 0.0197(11) 0.0185(11) 0.0236(12) -0.0011(9) -0.0021(9) -0.0097(9)
C16 0.0229(12) 0.014(1) 0.0188(11) -0.0002(8) -0.0004(9) -0.0048(9)
C17 0.0155(11) 0.0145(10) 0.0249(12) -0.0021(9) -0.0029(9) 0.0009(9)
C18 0.0218(13) 0.0430(16) 0.0539(18) -0.0270(14) 0.0153(12) -0.0179(12)
C20 0.0308(14) 0.0145(11) 0.0356(14) -0.0035(10) -0.0062(11) -0.0044(10)
C21 0.0304(15) 0.060(2) 0.0287(15) 0.0145(13) -0.0095(12) -0.0114(14)
C25 0.0279(13) 0.0208(12) 0.0299(13) 0.0042(10) -0.0048(10) -0.0097(10)

loop_
_atom_type_symbol
_atom_type_description
_atom_type_scat_dispersion_real
_atom_type_scat_dispersion_imag
_atom_type_scat_source
C C 0.0033 0.0016 'International Tables Vol C Tables 4.2.6.8 and 6.1.1.4'
H H 0.0000 0.0000 'International Tables Vol C Tables 4.2.6.8 and 6.1.1.4'
N N 0.0061 0.0033 'International Tables Vol C Tables 4.2.6.8 and 6.1.1.4'
O O 0.0106 0.0060 'International Tables Vol C Tables 4.2.6.8 and 6.1.1.4'
F F 0.0171 0.0103 'International Tables Vol C Tables 4.2.6.8 and 6.1.1.4'
Ti Ti 0.2776 0.4457 'International Tables Vol C Tables 4.2.6.8 and 6.1.1.4'

loop_
_geom_angle_atom_site_label_1
_geom_angle_atom_site_label_2
_geom_angle_atom_site_label_3
_geom_angle
Ti2 Ti1 O2 77.4(6)
Ti2 Ti1 O1 78.8(6)
O2 Ti1 O1 156.21(7)
Ti2 Ti1 N1 79.7(5)
O2 Ti1 N1 86.84(7)
O1 Ti1 N1 88.52(7)
Ti2 Ti1 C25 175.4(5)
O2 Ti1 C25 103.68(9)
O1 Ti1 C25 100.07(9)
N1 Ti1 C25 104.75(9)
Ti2 Ti1 O3 70.4(5)
O2 Ti1 O3 85.82(7)
O1 Ti1 O3 86.68(7)
N1 Ti1 O3 150.17(8)
C25 Ti1 O3 105.08(9)
Ti1 Ti2 O2 71.0(5)
Ti1 Ti2 O1 69.9(5)
O2 Ti2 O1 140.9(6)
Ti1 Ti2 O3 80.7(6)
O2 Ti2 O3 87.0(4)
O1 Ti2 O3 87.2(4)
Ti1 Ti2 N1 70.4(5)
O2 Ti2 N1 82.9(4)
O1 Ti2 N1 83.8(4)
O3 Ti2 N1 151.1(6)
C1 O1 Ti1 137.61(14)
C1 O1 Ti2 129.9(3)
Ti1 O1 Ti2 31.3(3)
C11 O2 Ti1 138.53(14)
C11 O2 Ti2 131.7(3)
Ti1 O2 Ti2 31.6(3)
C24' O3 C21 110.9(3)
C21 O3 C24 108.1(3)
C24' O3 Ti2 131.2(5)
C21 O3 Ti2 114.2(3)
C24 O3 Ti2 126.3(4)
C24' O3 Ti1 120.9(3)
C21 O3 Ti1 127.29(16)
C24 O3 Ti1 124.5(2)
Ti2 O3 Ti1 28.8(3)
C13 N1 C3 115.08(17)
C13 N1 Ti1 126.40(14)
C3 N1 Ti1 118.38(14)
C13 N1 Ti2 107.2(3)
C3 N1 Ti2 128.5(3)
Ti1 N1 Ti2 29.9(3)
O1 C1 C2 112.10(18)
O1 C1 C8 107.26(17)
C2 C1 C8 110.20(19)
O1 C1 C9 104.85(19)
C2 C1 C9 112.14(18)
C8 C1 C9 110.1(2)
C7 C2 C3 118.8(2)
C7 C2 C1 120.17(19)
C3 C2 C1 121.05(18)
C4 C3 C2 117.76(19)
C4 C3 N1 118.11(19)
C2 C3 N1 124.12(19)
C5 C4 C3 122.1(2)
C5 C4 H4A 118.9
C3 C4 H4A 118.9
C4 C5 C6 120.4(2)
C4 C5 H5A 119.8
C6 C5 H5A 119.8
C7 C6 C5 117.6(2)
C7 C6 C10 121.5(2)
C5 C6 C10 120.9(2)
C6 C7 C2 123.0(2)
C6 C7 H7A 118.5
C2 C7 H7A 118.5
F2 C8 F1 106.8(2)
F2 C8 F3 107.6(2)
F1 C8 F3 107.5(2)
F2 C8 C1 112.65(19)
F1 C8 C1 110.1(2)
F3 C8 C1 111.9(2)
F6 C9 F5 106.9(2)
F6 C9 F4 107.3(2)
F5 C9 F4 106.7(2)
F6 C9 C1 110.9(2)
F5 C9 C1 111.31(19)
F4 C9 C1 113.4(2)
C6 C10 H10A 109.5
C6 C10 H10B 109.5
H10A C10 H10B 109.5
C6 C10 H10C 109.5
H10A C10 H10C 109.5
H10B C10 H10C 109.5
O2 C11 C19" 111.5(5)
O2 C11 C12 112.17(19)
C19" C11 C12 118.5(5)
O2 C11 C18 108.3(2)
C19" C11 C18 95.4(7)
C12 C11 C18 109.3(2)
O2 C11 C19' 104.2(4)
C12 C11 C19' 111.8(3)
C18 C11 C19' 111.0(5)
O2 C11 C19 94.5(5)
C12 C11 C19 107.7(5)
C18 C11 C19 124.0(6)
C17 C12 C13 119.16(19)
C17 C12 C11 120.36(19)
C13 C12 C11 120.47(19)
C14 C13 C12 117.17(19)
C14 C13 N1 119.46(19)
C12 C13 N1 123.35(19)
C15 C14 C13 122.3(2)
C15 C14 H14A 118.9
C13 C14 H14A 118.9
C14 C15 C16 120.7(2)
C14 C15 H15A 119.7
C16 C15 H15A 119.7
C17 C16 C15 117.4(2)
C17 C16 C20 121.3(2)
C15 C16 C20 121.3(2)
C16 C17 C12 123.1(2)
C16 C17 H17A 118.5
C12 C17 H17A 118.5
F9 C18 F8 106.9(2)
F9 C18 F7 107.4(3)
F8 C18 F7 107.6(2)
F9 C18 C11 110.6(2)
F8 C18 C11 111.8(2)
F7 C18 C11 112.1(2)
F11 C19 F10 111.5(12)
F11 C19 F12 110.0(13)
F10 C19 F12 108.7(10)
F11 C19 C11 112.5(9)
F10 C19 C11 108.3(11)
F12 C19 C11 105.6(10)
F11' C19' F10' 107.8(6)
F11' C19' F12' 107.9(5)
F10' C19' F12' 105.7(5)
F11' C19' C11 110.2(5)
F10' C19' C11 110.1(4)
F12' C19' C11 114.9(6)
F12" C19" F10" 105.5(9)
F12" C19" F11" 104.8(9)
F10" C19" F11" 109.2(10)
F12" C19" C11 121.1(9)
F10" C19" C11 112.9(8)
F11" C19" C11 102.6(9)
C16 C20 H20A 109.5
C16 C20 H20B 109.5
H20A C20 H20B 109.5
C16 C20 H20C 109.5
H20A C20 H20C 109.5
H20B C20 H20C 109.5
O3 C21 C22 109.0(3)
O3 C21 C22' 95.9(4)
O3 C21 H21A 109.9
C22 C21 H21A 109.9
O3 C21 H21B 109.9
C22 C21 H21B 109.9
H21A C21 H21B 108.3
O3 C21 H21C 112.6
C22' C21 H21C 112.6
O3 C21 H21D 112.6
C22' C21 H21D 112.6
H21C C21 H21D 110.1
C21 C22 C23 96.4(3)
C21 C22 H22A 112.5
C23 C22 H22A 112.5
C21 C22 H22B 112.5
C23 C22 H22B 112.5
H22A C22 H22B 110.0
C22 C23 C24 103.9(4)
C22 C23 H23A 111.0
C24 C23 H23A 111.0
C22 C23 H23B 111.0
C24 C23 H23B 111.0
H23A C23 H23B 109.0
O3 C24 C23 97.0(4)
O3 C24 H24A 112.4
C23 C24 H24A 112.4
O3 C24 H24B 112.4
C23 C24 H24B 112.4
H24A C24 H24B 109.9
C23' C22' C21 113.9(5)
C23' C22' H22C 108.8
C21 C22' H22C 108.8
C23' C22' H22D 108.8
C21 C22' H22D 108.8
H22C C22' H22D 107.7
C24' C23' C22' 89.7(7)
C24' C23' H23C 113.7
C22' C23' H23C 113.7
C24' C23' H23D 113.7
C22' C23' H23D 113.7
H23C C23' H23D 110.9
O3 C24' C23' 113.9(6)
O3 C24' H24C 108.8
C23' C24' H24C 108.8
O3 C24' H24D 108.8
C23' C24' H24D 108.8
H24C C24' H24D 107.7
Ti1 C25 H25A 109.5
Ti1 C25 H25B 109.5
H25A C25 H25B 109.5
Ti1 C25 H25C 109.5
H25A C25 H25C 109.5
H25B C25 H25C 109.5

loop_
_geom_bond_atom_site_label_1
_geom_bond_atom_site_label_2
_geom_bond_distance
Ti1 Ti2 1.024(10)
Ti1 O2 1.8468(16)
Ti1 O1 1.8501(16)
Ti1 N1 1.9371(18)
Ti1 C25 2.074(2)
Ti1 O3 2.0955(17)
Ti2 O2 1.906(10)
Ti2 O1 1.933(10)
Ti2 O3 2.001(10)
Ti2 N1 2.023(10)
F1 C8 1.336(3)
F2 C8 1.333(3)
F3 C8 1.337(3)
F4 C9 1.352(3)
F5 C9 1.334(3)
F6 C9 1.326(3)
F7 C18 1.339(3)
F8 C18 1.339(3)
F9 C18 1.323(4)
O1 C1 1.382(3)
O2 C11 1.377(3)
O3 C24' 1.415(9)
O3 C21 1.477(3)
O3 C24 1.497(6)
N1 C13 1.427(3)
N1 C3 1.433(3)
C1 C2 1.536(3)
C1 C8 1.549(3)
C1 C9 1.552(3)
C2 C7 1.400(3)
C2 C3 1.407(3)
C3 C4 1.399(3)
C4 C5 1.383(3)
C4 H4A 0.9500
C5 C6 1.393(3)
C5 H5A 0.9500
C6 C7 1.385(3)
C6 C10 1.511(3)
C7 H7A 0.9500
C10 H10A 0.9800
C10 H10B 0.9800
C10 H10C 0.9800
C11 C19" 1.476(11)
C11 C12 1.529(3)
C11 C18 1.550(4)
C11 C19' 1.562(7)
C11 C19 1.804(16)
C12 C17 1.400(3)
C12 C13 1.410(3)
C13 C14 1.404(3)
C14 C15 1.380(3)
C14 H14A 0.9500
C15 C16 1.395(3)
C15 H15A 0.9500
C16 C17 1.382(3)
C16 C20 1.506(3)
C17 H17A 0.9500
C19 F11 1.272(18)
C19 F10 1.292(15)
C19 F12 1.357(15)
C19' F11' 1.329(9)
C19' F10' 1.346(6)
C19' F12' 1.348(7)
C19" F12" 1.318(13)
C19" F10" 1.318(13)
C19" F11" 1.381(14)
C20 H20A 0.9800
C20 H20B 0.9800
C20 H20C 0.9800
C21 C22 1.498(4)
C21 C22' 1.560(4)
C21 H21A 0.9900
C21 H21B 0.9900
C21 H21C 0.9900
C21 H21D 0.9900
C22 C23 1.531(4)
C22 H22A 0.9900
C22 H22B 0.9900
C23 C24 1.553(4)
C23 H23A 0.9900
C23 H23B 0.9900
C24 H24A 0.9900
C24 H24B 0.9900
C22' C23' 1.537(4)
C22' H22C 0.9900
C22' H22D 0.9900
C23' C24' 1.529(4)
C23' H23C 0.9900
C23' H23D 0.9900
C24' H24C 0.9900
C24' H24D 0.9900
C25 H25A 0.9800
C25 H25B 0.9800
C25 H25C 0.9800

loop_
_publcif_info_datablock.id
_publcif_info_datablock.publ_exptl
_publcif_info_datablock.publ_geom
_publcif_info_datablock.structure
{7d04f567-9671-45c1-bbaa-a26afaae4489} y y y

loop_
_publcif_info_exptl_table_extra_item
sin_theta_over_lambda_max

loop_
_publcif_info_tables.block_id
_publcif_info_tables.reference_item
{7d04f567-9671-45c1-bbaa-a26afaae4489} '_publcif_info_datablock.publ_exptl'
